data_2223918
loop_
_publ_author_name
'Harrison, William T. A.'
'Hakim Al-Arique, Q. N. M.'
'Narayana, B.'
'Yathirajan, H. S.'
'Sarojini, B. K.'

_publ_section_title
;
 2-Bromo-1,3-bis(4-chlorophenyl)prop-2-en-1-one
;
_journal_coeditor_code LX2111
_journal_issue 11
_journal_name_full 'Acta Crystallographica Section E'
_journal_page_first o2648
_journal_paper_doi 10.1107/S160053680903815X
_journal_volume 65
_journal_year 2009
_chemical_formula_iupac 'C15 H9 Br Cl2 O'
_chemical_formula_moiety 'C15 H9 Br Cl2 O'
_chemical_formula_sum 'C15 H9 Br Cl2 O'
_chemical_formula_weight 356.03
_chemical_name_systematic
;
2-Bromo-1,3-bis(4-chlorophenyl)prop-2-en-1-one
;
_space_group_IT_number 4
_symmetry_cell_setting monoclinic
_symmetry_space_group_name_Hall 'P 2yb'
_symmetry_space_group_name_H-M 'P 1 21 1'
_atom_sites_solution_hydrogens difmap
_atom_sites_solution_primary direct
_atom_sites_solution_secondary difmap
_audit_creation_method SHELXL-97
_cell_angle_alpha 90.00
_cell_angle_beta 109.075(2)
_cell_angle_gamma 90.00
_cell_formula_units_Z 2
_cell_length_a 7.7416(3)
_cell_length_b 9.7981(4)
_cell_length_c 9.6717(3)
_cell_measurement_reflns_used 13953
_cell_measurement_temperature 120(2)
_cell_measurement_theta_max 27.48
_cell_measurement_theta_min 2.91
_cell_volume 693.34(5)
_computing_cell_refinement 'SCALEPACK (Otwinowski & Minor, 1997)'
_computing_data_collection 'COLLECT (Nonius, 1998)'
_computing_data_reduction
;
DENZO and SCALEPACK (Otwinowski & Minor, 1997) and SORTAV
(Blessing, 1995)
;
_computing_molecular_graphics 'ORTEP-3 (Farrugia, 1997)'
_computing_publication_material 'SHELXL97 (Sheldrick, 2008)'
_computing_structure_refinement 'SHELXL97 (Sheldrick, 2008)'
_computing_structure_solution 'SHELXS97 (Sheldrick, 2008)'
_diffrn_ambient_temperature 120(2)
_diffrn_detector_area_resol_mean 10.0
_diffrn_measured_fraction_theta_full 0.995
_diffrn_measured_fraction_theta_max 0.995
_diffrn_measurement_device_type 'Nonius KappaCCD'
_diffrn_measurement_method '\w and \f'
_diffrn_radiation_monochromator graphite
_diffrn_radiation_source 'fine-focus sealed tube'
_diffrn_radiation_type MoK\a
_diffrn_radiation_wavelength 0.71073
_diffrn_reflns_av_R_equivalents 0.0401
_diffrn_reflns_av_sigmaI/netI 0.0491
_diffrn_reflns_limit_h_max 10
_diffrn_reflns_limit_h_min -10
_diffrn_reflns_limit_k_max 12
_diffrn_reflns_limit_k_min -12
_diffrn_reflns_limit_l_max 12
_diffrn_reflns_limit_l_min -12
_diffrn_reflns_number 12526
_diffrn_reflns_theta_full 27.53
_diffrn_reflns_theta_max 27.53
_diffrn_reflns_theta_min 3.05
_exptl_absorpt_coefficient_mu 3.336
_exptl_absorpt_correction_T_max 0.824
_exptl_absorpt_correction_T_min 0.585
_exptl_absorpt_correction_type multi-scan
_exptl_absorpt_process_details '(SADABS; Bruker, 2003)'
_exptl_crystal_colour colourless
_exptl_crystal_density_diffrn 1.705
_exptl_crystal_density_method 'not measured'
_exptl_crystal_description block
_exptl_crystal_F_000 352
_exptl_crystal_size_max 0.18
_exptl_crystal_size_mid 0.16
_exptl_crystal_size_min 0.06
_refine_diff_density_max 1.199
_refine_diff_density_min -0.461
_refine_ls_abs_structure_details 'Flack (1983), 1434 Friedel pairs'
_refine_ls_abs_structure_Flack 0.044(9)
_refine_ls_extinction_method none
_refine_ls_goodness_of_fit_ref 1.036
_refine_ls_hydrogen_treatment constr
_refine_ls_matrix_type full
_refine_ls_number_parameters 172
_refine_ls_number_reflns 3129
_refine_ls_number_restraints 1
_refine_ls_restrained_S_all 1.036
_refine_ls_R_factor_all 0.0414
_refine_ls_R_factor_gt 0.0360
_refine_ls_shift/su_max_lt 0.001
_refine_ls_shift/su_mean 0.000
_refine_ls_structure_factor_coef Fsqd
_refine_ls_weighting_details 'calc w=1/[\s^2^(Fo^2^)+(0.0258P)^2^+0.5496P] where P=(Fo^2^+2Fc^2^)/3'
_refine_ls_weighting_scheme calc
_refine_ls_wR_factor_gt 0.0765
_refine_ls_wR_factor_ref 0.0792
_reflns_number_gt 2873
_reflns_number_total 3129
_reflns_threshold_expression I>2\s(I)
_cod_data_source_file lx2111.cif
_cod_data_source_block I
_cod_original_sg_symbol_Hall P_2yb
_cod_original_sg_symbol_H-M 'P 21'
_cod_database_code 2223918
_cod_database_fobs_code 2223918

loop_
_symmetry_equiv_pos_as_xyz
'x, y, z'
'-x, y+1/2, -z'

loop_
_atom_site_type_symbol
_atom_site_label
_atom_site_fract_x
_atom_site_fract_y
_atom_site_fract_z
_atom_site_U_iso_or_equiv
_atom_site_adp_type
_atom_site_calc_flag
_atom_site_refinement_flags
_atom_site_occupancy
_atom_site_disorder_assembly
_atom_site_disorder_group
C C1 0.5669(5) 0.6271(3) 0.7407(4) 0.0255(8) Uani d . 1 . .
H H1 0.5761 0.5621 0.6706 0.031 Uiso calc R 1 . .
C C2 0.6586(5) 0.6046(4) 0.8887(4) 0.0266(8) Uani d . 1 . .
H H2 0.7296 0.5245 0.9206 0.032 Uiso calc R 1 . .
C C3 0.6438(4) 0.7025(4) 0.9891(3) 0.0241(6) Uani d . 1 . .
C C4 0.5385(5) 0.8181(4) 0.9458(4) 0.0288(8) Uani d . 1 . .
H H4 0.5283 0.8825 1.0160 0.035 Uiso calc R 1 . .
C C5 0.4479(5) 0.8387(4) 0.7982(4) 0.0292(8) Uani d . 1 . .
H H5 0.3753 0.9182 0.7670 0.035 Uiso calc R 1 . .
C C6 0.4622(5) 0.7436(3) 0.6945(4) 0.0250(8) Uani d . 1 . .
C C7 0.3742(5) 0.7800(4) 0.5351(4) 0.0277(8) Uani d . 1 . .
C C8 0.3109(5) 0.6665(4) 0.4271(4) 0.0271(8) Uani d . 1 . .
C C9 0.2468(5) 0.5475(4) 0.4610(4) 0.0252(8) Uani d . 1 . .
H H9 0.2575 0.5416 0.5615 0.030 Uiso calc R 1 . .
C C10 0.1645(5) 0.4256(4) 0.3785(4) 0.0237(7) Uani d . 1 . .
C C11 0.1567(5) 0.3124(4) 0.4629(4) 0.0304(8) Uani d . 1 . .
H H11 0.2057 0.3188 0.5665 0.037 Uiso calc R 1 . .
C C12 0.0786(5) 0.1897(4) 0.3994(4) 0.0341(9) Uani d . 1 . .
H H12 0.0774 0.1119 0.4578 0.041 Uiso calc R 1 . .
C C13 0.0028(5) 0.1849(4) 0.2478(4) 0.0303(8) Uani d . 1 . .
C C14 0.0093(5) 0.2951(4) 0.1604(4) 0.0316(9) Uani d . 1 . .
H H14 -0.0427 0.2890 0.0570 0.038 Uiso calc R 1 . .
C C15 0.0928(5) 0.4146(4) 0.2258(4) 0.0276(8) Uani d . 1 . .
H H15 0.1016 0.4899 0.1665 0.033 Uiso calc R 1 . .
O O1 0.3501(5) 0.8986(3) 0.4961(3) 0.0440(8) Uani d . 1 . .
Cl Cl1 0.76953(13) 0.67976(9) 1.17307(9) 0.0352(2) Uani d . 1 . .
Cl Cl2 -0.10057(15) 0.03386(11) 0.16691(12) 0.0460(3) Uani d . 1 . .
Br Br1 0.31668(5) 0.71253(4) 0.23765(4) 0.03793(12) Uani d . 1 . .

loop_
_atom_site_aniso_label
_atom_site_aniso_U_11
_atom_site_aniso_U_22
_atom_site_aniso_U_33
_atom_site_aniso_U_12
_atom_site_aniso_U_13
_atom_site_aniso_U_23
C1 0.0331(19) 0.0179(17) 0.0270(17) -0.0089(15) 0.0120(15) -0.0038(14)
C2 0.0268(18) 0.0234(18) 0.0321(19) 0.0006(15) 0.0130(15) -0.0016(15)
C3 0.0265(15) 0.0222(16) 0.0272(14) -0.0041(17) 0.0138(12) -0.0040(17)
C4 0.0303(19) 0.0246(18) 0.037(2) -0.0052(16) 0.0185(16) -0.0088(16)
C5 0.0298(19) 0.0202(18) 0.040(2) -0.0016(15) 0.0142(17) -0.0070(16)
C6 0.0219(16) 0.023(2) 0.0308(17) -0.0049(13) 0.0095(13) 0.0000(14)
C7 0.0249(18) 0.0258(19) 0.0325(19) -0.0014(15) 0.0094(15) 0.0036(16)
C8 0.0251(17) 0.031(2) 0.0248(17) -0.0008(14) 0.0068(14) 0.0095(14)
C9 0.0223(17) 0.0268(19) 0.0232(16) 0.0026(15) 0.0028(14) -0.0031(15)
C10 0.0208(16) 0.0231(18) 0.0252(17) -0.0012(14) 0.0049(14) -0.0020(14)
C11 0.038(2) 0.031(2) 0.0240(17) -0.0122(17) 0.0122(16) -0.0030(16)
C12 0.041(2) 0.033(2) 0.0329(17) -0.0120(19) 0.0179(16) -0.0028(18)
C13 0.0268(17) 0.034(2) 0.0318(16) -0.0077(16) 0.0124(14) -0.0120(17)
C14 0.0270(19) 0.038(2) 0.0254(18) 0.0029(16) 0.0022(15) -0.0114(17)
C15 0.0248(18) 0.0290(19) 0.0282(18) 0.0011(15) 0.0077(15) -0.0005(16)
O1 0.075(2) 0.0152(13) 0.0357(15) -0.0042(14) 0.0097(15) 0.0106(12)
Cl1 0.0448(5) 0.0336(6) 0.0279(4) -0.0016(4) 0.0131(4) -0.0049(4)
Cl2 0.0468(6) 0.0417(6) 0.0522(6) -0.0183(5) 0.0199(5) -0.0197(5)
Br1 0.0425(2) 0.0432(2) 0.02831(17) -0.0063(2) 0.01189(14) 0.01032(19)

loop_
_atom_type_symbol
_atom_type_description
_atom_type_scat_dispersion_real
_atom_type_scat_dispersion_imag
_atom_type_scat_source
C C 0.0033 0.0016 'International Tables Vol C Tables 4.2.6.8 and 6.1.1.4'
H H 0.0000 0.0000 'International Tables Vol C Tables 4.2.6.8 and 6.1.1.4'
O O 0.0106 0.0060 'International Tables Vol C Tables 4.2.6.8 and 6.1.1.4'
Cl Cl 0.1484 0.1585 'International Tables Vol C Tables 4.2.6.8 and 6.1.1.4'
Br Br -0.2901 2.4595 'International Tables Vol C Tables 4.2.6.8 and 6.1.1.4'

loop_
_geom_angle_atom_site_label_1
_geom_angle_atom_site_label_2
_geom_angle_atom_site_label_3
_geom_angle_site_symmetry_1
_geom_angle_site_symmetry_3
_geom_angle
_geom_angle_publ_flag
C6 C1 C2 . . 120.6(3) ?
C6 C1 H1 . . 119.7 ?
C2 C1 H1 . . 119.7 ?
C1 C2 C3 . . 118.4(3) ?
C1 C2 H2 . . 120.8 ?
C3 C2 H2 . . 120.8 ?
C4 C3 C2 . . 121.8(3) ?
C4 C3 Cl1 . . 119.6(3) ?
C2 C3 Cl1 . . 118.5(3) ?
C3 C4 C5 . . 119.0(3) ?
C3 C4 H4 . . 120.5 ?
C5 C4 H4 . . 120.5 ?
C4 C5 C6 . . 120.6(3) ?
C4 C5 H5 . . 119.7 ?
C6 C5 H5 . . 119.7 ?
C1 C6 C5 . . 119.5(3) ?
C1 C6 C7 . . 123.0(3) ?
C5 C6 C7 . . 117.3(3) ?
O1 C7 C8 . . 120.8(3) ?
O1 C7 C6 . . 121.0(3) ?
C8 C7 C6 . . 118.2(3) ?
C9 C8 C7 . . 122.4(3) ?
C9 C8 Br1 . . 124.4(3) ?
C7 C8 Br1 . . 113.0(2) ?
C8 C9 C10 . . 134.7(3) ?
C8 C9 H9 . . 112.7 ?
C10 C9 H9 . . 112.7 ?
C11 C10 C15 . . 118.7(3) ?
C11 C10 C9 . . 115.2(3) ?
C15 C10 C9 . . 126.1(3) ?
C10 C11 C12 . . 121.6(3) ?
C10 C11 H11 . . 119.2 ?
C12 C11 H11 . . 119.2 ?
C13 C12 C11 . . 117.8(4) ?
C13 C12 H12 . . 121.1 ?
C11 C12 H12 . . 121.1 ?
C14 C13 C12 . . 122.1(4) ?
C14 C13 Cl2 . . 119.5(3) ?
C12 C13 Cl2 . . 118.4(3) ?
C13 C14 C15 . . 119.1(3) ?
C13 C14 H14 . . 120.5 ?
C15 C14 H14 . . 120.5 ?
C14 C15 C10 . . 120.7(4) ?
C14 C15 H15 . . 119.7 ?
C10 C15 H15 . . 119.7 ?

loop_
_geom_bond_atom_site_label_1
_geom_bond_atom_site_label_2
_geom_bond_site_symmetry_2
_geom_bond_distance
_geom_bond_publ_flag
C1 C6 . 1.387(5) ?
C1 C2 . 1.392(5) ?
C1 H1 . 0.9500 ?
C2 C3 . 1.397(5) ?
C2 H2 . 0.9500 ?
C3 C4 . 1.378(5) ?
C3 Cl1 . 1.741(3) ?
C4 C5 . 1.384(5) ?
C4 H4 . 0.9500 ?
C5 C6 . 1.399(5) ?
C5 H5 . 0.9500 ?
C6 C7 . 1.510(5) ?
C7 O1 . 1.217(5) ?
C7 C8 . 1.495(5) ?
C8 C9 . 1.349(5) ?
C8 Br1 . 1.902(3) ?
C9 C10 . 1.462(5) ?
C9 H9 . 0.9500 ?
C10 C11 . 1.391(5) ?
C10 C15 . 1.402(5) ?
C11 C12 . 1.395(5) ?
C11 H11 . 0.9500 ?
C12 C13 . 1.391(5) ?
C12 H12 . 0.9500 ?
C13 C14 . 1.382(6) ?
C13 Cl2 . 1.742(4) ?
C14 C15 . 1.387(6) ?
C14 H14 . 0.9500 ?
C15 H15 . 0.9500 ?

loop_
_geom_hbond_atom_site_label_D
_geom_hbond_atom_site_label_H
_geom_hbond_atom_site_label_A
_geom_hbond_site_symmetry_A
_geom_hbond_distance_DH
_geom_hbond_distance_HA
_geom_hbond_distance_DA
_geom_hbond_angle_DHA
C1 H1 O1 2_646 0.95 2.47 3.411(5) 171
C11 H11 Cl1 2_647 0.95 2.81 3.619(4) 143
C15 H15 Br1 . 0.95 2.69 3.377(4) 129

loop_
_geom_torsion_atom_site_label_1
_geom_torsion_atom_site_label_2
_geom_torsion_atom_site_label_3
_geom_torsion_atom_site_label_4
_geom_torsion_site_symmetry_1
_geom_torsion_site_symmetry_2
_geom_torsion_site_symmetry_3
_geom_torsion_site_symmetry_4
_geom_torsion
_geom_torsion_publ_flag
C6 C1 C2 C3 . . . . -0.6(5) ?
C1 C2 C3 C4 . . . . 1.4(5) ?
C1 C2 C3 Cl1 . . . . -176.1(3) ?
C2 C3 C4 C5 . . . . -1.3(5) ?
Cl1 C3 C4 C5 . . . . 176.2(3) ?
C3 C4 C5 C6 . . . . 0.2(5) ?
C2 C1 C6 C5 . . . . -0.4(5) ?
C2 C1 C6 C7 . . . . 174.1(3) ?
C4 C5 C6 C1 . . . . 0.6(5) ?
C4 C5 C6 C7 . . . . -174.3(3) ?
C1 C6 C7 O1 . . . . -149.5(4) ?
C5 C6 C7 O1 . . . . 25.2(5) ?
C1 C6 C7 C8 . . . . 32.8(5) ?
C5 C6 C7 C8 . . . . -152.5(3) ?
O1 C7 C8 C9 . . . . -145.1(4) ?
C6 C7 C8 C9 . . . . 32.6(5) y
O1 C7 C8 Br1 . . . . 31.2(5) y
C6 C7 C8 Br1 . . . . -151.1(3) ?
C7 C8 C9 C10 . . . . 174.4(4) y
Br1 C8 C9 C10 . . . . -1.5(6) ?
C8 C9 C10 C11 . . . . 165.5(4) ?
C8 C9 C10 C15 . . . . -15.5(7) ?
C15 C10 C11 C12 . . . . -0.4(6) ?
C9 C10 C11 C12 . . . . 178.7(3) ?
C10 C11 C12 C13 . . . . -2.0(6) ?
C11 C12 C13 C14 . . . . 2.5(5) ?
C11 C12 C13 Cl2 . . . . -178.3(3) ?
C12 C13 C14 C15 . . . . -0.5(5) ?
Cl2 C13 C14 C15 . . . . -179.6(3) ?
C13 C14 C15 C10 . . . . -2.1(5) ?
C11 C10 C15 C14 . . . . 2.5(5) ?
C9 C10 C15 C14 . . . . -176.5(4) ?

loop_
_cod_related_entry_id
_cod_related_entry_database
_cod_related_entry_code
1 ChemSpider 24743358
